data_4025737
loop_
_publ_author_name
'Takumi Furuta'
'Junya Yamamoto'
'Yuki Kitamura'
'Ayano Hashimoto'
'Hyuma Masu'
'Isao Azumaya'
'Toshiyuki Kan'
'Takeo Kawabata'

_publ_section_title
;
 Synthesis of Axially Chiral Amino Acid and Amino Alcohols via
 Additive-Ligand-Free Pd-Catalyzed Domino Coupling Reaction and Subsequent
 Transformations of the Product Amidoaza[5]helicene
;
_journal_name_full 'Journal of Organic Chemistry'
_journal_page_first 7010
_journal_page_last 7013
_journal_paper_doi 10.1021/jo101524t
_journal_volume 75
_journal_year 2010
_chemical_formula_sum 'C38 H33 N O3'
_chemical_formula_weight 551.65
_chemical_name_systematic ' (dl)-tert-Butyl 2'-(hydroxydiphenylmethyl)-1,1'-binaphthyl-2-ylcarbamate'
_space_group_IT_number 29
_symmetry_cell_setting orthorhombic
_symmetry_space_group_name_Hall 'P 2c -2ac'
_symmetry_space_group_name_H-M 'P c a 21'
_atom_sites_solution_hydrogens geom
_atom_sites_solution_primary direct
_atom_sites_solution_secondary difmap
_audit_creation_method SHELXL-97
_cell_angle_alpha 90.00
_cell_angle_beta 90.00
_cell_angle_gamma 90.00
_cell_formula_units_Z 8
_cell_length_a 19.2960(10)
_cell_length_b 11.2886(6)
_cell_length_c 26.8332(15)
_cell_measurement_reflns_used 5579
_cell_measurement_temperature 120
_cell_measurement_theta_max 23.91
_cell_measurement_theta_min 2.22
_cell_volume 5844.9(5)
_computing_cell_refinement 'APEX2 (Bruker AXS, 2006)'
_computing_data_collection 'APEX2 (Bruker AXS, 2006)'
_computing_data_reduction 'SAINT (Bruker AXS, 2004)'
_computing_molecular_graphics 'XSHEL (Bruker AXS,2002)'
_computing_publication_material 'XCIF (Bruker AXS, 2001)'
_computing_structure_refinement 'SHELXL-97 (Sheldrick, 1997)'
_computing_structure_solution 'SHELXS-97 (Sheldrick, 1997)'
_diffrn_ambient_temperature 120
_diffrn_detector_area_resol_mean 8.333
_diffrn_measured_fraction_theta_full 1.000
_diffrn_measured_fraction_theta_max 0.919
_diffrn_measurement_device_type 'Bruker APEXII CCD area detector'
_diffrn_measurement_method 'phi and omega scans'
_diffrn_radiation_monochromator graphite
_diffrn_radiation_source 'sealed tube'
_diffrn_radiation_type MoK\a
_diffrn_radiation_wavelength 0.71073
_diffrn_reflns_av_R_equivalents 0.0355
_diffrn_reflns_av_sigmaI/netI 0.0465
_diffrn_reflns_limit_h_max 23
_diffrn_reflns_limit_h_min -15
_diffrn_reflns_limit_k_max 14
_diffrn_reflns_limit_k_min -14
_diffrn_reflns_limit_l_max 27
_diffrn_reflns_limit_l_min -32
_diffrn_reflns_number 27918
_diffrn_reflns_theta_full 25.00
_diffrn_reflns_theta_max 27.31
_diffrn_reflns_theta_min 1.52
_exptl_absorpt_coefficient_mu 0.079
_exptl_absorpt_correction_T_max 0.9768
_exptl_absorpt_correction_T_min 0.9655
_exptl_absorpt_correction_type empirical
_exptl_absorpt_process_details
;
SADABS Sheldrick 1996
;
_exptl_crystal_colour colourless
_exptl_crystal_density_diffrn 1.254
_exptl_crystal_density_method 'not measured'
_exptl_crystal_description prismatic
_exptl_crystal_F_000 2336
_exptl_crystal_size_max 0.45
_exptl_crystal_size_mid 0.40
_exptl_crystal_size_min 0.30
_refine_diff_density_max 0.171
_refine_diff_density_min -0.201
_refine_diff_density_rms 0.037
_refine_ls_abs_structure_details 'Flack H D (1983), Acta Cryst. A39, 876-881'
_refine_ls_abs_structure_Flack 2.4(10)
_refine_ls_extinction_method none
_refine_ls_goodness_of_fit_ref 1.039
_refine_ls_hydrogen_treatment constr
_refine_ls_matrix_type full
_refine_ls_number_parameters 765
_refine_ls_number_reflns 10827
_refine_ls_number_restraints 1
_refine_ls_restrained_S_all 1.039
_refine_ls_R_factor_all 0.0592
_refine_ls_R_factor_gt 0.0414
_refine_ls_shift/su_max 0.001
_refine_ls_shift/su_mean 0.000
_refine_ls_structure_factor_coef Fsqd
_refine_ls_weighting_details 'calc w=1/[\s^2^(Fo^2^)+(0.0472P)^2^+0.0000P] where P=(Fo^2^+2Fc^2^)/3'
_refine_ls_weighting_scheme calc
_refine_ls_wR_factor_gt 0.0896
_refine_ls_wR_factor_ref 0.0990
_reflns_number_gt 8404
_reflns_number_total 10827
_reflns_threshold_expression >2sigma(I)
_cod_data_source_file jo101524t_si_006.cif
_cod_data_source_block a0908011mas
_cod_depositor_comments
;
The following automatic conversions were performed:

'_symmetry_cell_setting' value 'Orthorhombic' changed to
'orthorhombic' according to the built-in table from CIF Core
dictionary named 'cif_core.dic' version 2.4.1 from 2010-06-29.

Automatic conversion script
Id: cif_fix_values 1646 2011-03-28 12:23:43Z adriana 
;
_cod_database_code 4025737

loop_
_symmetry_equiv_pos_as_xyz
'x, y, z'
'-x, -y, z+1/2'
'x+1/2, -y, z'
'-x+1/2, y, z+1/2'

loop_
_atom_site_label
_atom_site_type_symbol
_atom_site_fract_x
_atom_site_fract_y
_atom_site_fract_z
_atom_site_U_iso_or_equiv
_atom_site_adp_type
_atom_site_occupancy
_atom_site_symmetry_multiplicity
_atom_site_calc_flag
_atom_site_refinement_flags
_atom_site_disorder_assembly
_atom_site_disorder_group
C1 C 0.52637(11) 0.32283(19) 0.45157(9) 0.0263(5) Uani 1 1 d . . .
C2 C 0.55669(12) 0.4248(2) 0.37361(10) 0.0321(6) Uani 1 1 d . . .
C3 C 0.57226(16) 0.3747(2) 0.32260(11) 0.0504(8) Uani 1 1 d . . .
H3A H 0.6135 0.3242 0.3244 0.076 Uiso 1 1 calc R . .
H3B H 0.5807 0.4397 0.2992 0.076 Uiso 1 1 calc R . .
H3C H 0.5327 0.3277 0.3111 0.076 Uiso 1 1 calc R . .
C4 C 0.49437(18) 0.5042(2) 0.37194(14) 0.0375(9) Uani 1 1 d . . .
H4A H 0.4543 0.4592 0.3599 0.056 Uiso 1 1 calc R . .
H4B H 0.5034 0.5706 0.3493 0.056 Uiso 1 1 calc R . .
H4C H 0.4848 0.5346 0.4054 0.056 Uiso 1 1 calc R . .
C5 C 0.61932(17) 0.4849(3) 0.39624(15) 0.0517(10) Uani 1 1 d . . .
H5A H 0.6072 0.5161 0.4292 0.078 Uiso 1 1 calc R . .
H5B H 0.6342 0.5502 0.3746 0.078 Uiso 1 1 calc R . .
H5C H 0.6571 0.4274 0.3995 0.078 Uiso 1 1 calc R . .
C6 C 0.49243(12) 0.17240(19) 0.51549(9) 0.0262(5) Uani 1 1 d . . .
C7 C 0.49432(11) 0.05277(19) 0.52701(8) 0.0235(5) Uani 1 1 d . . .
C8 C 0.45793(15) 0.0113(2) 0.56970(11) 0.0259(7) Uani 1 1 d . . .
C9 C 0.45422(12) -0.1112(2) 0.58197(9) 0.0315(6) Uani 1 1 d . . .
H9 H 0.4802 -0.1670 0.5632 0.038 Uiso 1 1 calc R . .
C10 C 0.41391(13) -0.1492(2) 0.62022(10) 0.0380(6) Uani 1 1 d . . .
H10 H 0.4104 -0.2317 0.6268 0.046 Uiso 1 1 calc R . .
C11 C 0.37746(15) -0.0689(3) 0.65006(12) 0.0451(8) Uani 1 1 d . . .
H11 H 0.3493 -0.0971 0.6766 0.054 Uiso 1 1 calc R . .
C12 C 0.38228(14) 0.0498(3) 0.64113(11) 0.0414(7) Uani 1 1 d . . .
H12 H 0.3589 0.1039 0.6624 0.050 Uiso 1 1 calc R . .
C13 C 0.42187(12) 0.0933(2) 0.60050(9) 0.0306(6) Uani 1 1 d . . .
C14 C 0.42419(13) 0.2140(2) 0.58836(10) 0.0351(6) Uani 1 1 d . . .
H14 H 0.4017 0.2696 0.6095 0.042 Uiso 1 1 calc R . .
C15 C 0.45784(12) 0.2534(2) 0.54708(10) 0.0329(6) Uani 1 1 d . . .
H15 H 0.4581 0.3355 0.5394 0.039 Uiso 1 1 calc R . .
C16 C 0.53699(12) -0.0321(2) 0.49601(9) 0.0245(5) Uani 1 1 d . . .
C17 C 0.51092(11) -0.10015(18) 0.45737(9) 0.0242(5) Uani 1 1 d . . .
C18 C 0.55761(12) -0.17594(19) 0.43072(9) 0.0280(5) Uani 1 1 d . . .
H18 H 0.5400 -0.2226 0.4041 0.034 Uiso 1 1 calc R . .
C19 C 0.62593(12) -0.18340(19) 0.44211(9) 0.0292(5) Uani 1 1 d . . .
H19 H 0.6551 -0.2343 0.4233 0.035 Uiso 1 1 calc R . .
C20 C 0.65414(11) -0.11617(19) 0.48172(9) 0.0263(5) Uani 1 1 d . . .
C21 C 0.72536(12) -0.1220(2) 0.49470(10) 0.0327(6) Uani 1 1 d . . .
H21 H 0.7557 -0.1706 0.4758 0.039 Uiso 1 1 calc R . .
C22 C 0.75063(13) -0.0590(2) 0.53373(10) 0.0364(6) Uani 1 1 d . . .
H22 H 0.7984 -0.0640 0.5420 0.044 Uiso 1 1 calc R . .
C23 C 0.70628(15) 0.0135(2) 0.56200(13) 0.0362(8) Uani 1 1 d . . .
H23 H 0.7241 0.0563 0.5897 0.043 Uiso 1 1 calc R . .
C24 C 0.63765(14) 0.0230(2) 0.54995(12) 0.0321(6) Uani 1 1 d . . .
H24 H 0.6086 0.0735 0.5691 0.039 Uiso 1 1 calc R . .
C25 C 0.60873(11) -0.0415(2) 0.50933(9) 0.0246(5) Uani 1 1 d . . .
C26 C 0.43386(11) -0.10599(18) 0.44197(9) 0.0245(5) Uani 1 1 d . . .
C27 C 0.42764(11) -0.1203(2) 0.38534(9) 0.0256(5) Uani 1 1 d . . .
C28 C 0.44861(13) -0.0262(2) 0.35533(11) 0.0304(6) Uani 1 1 d . . .
H28 H 0.4669 0.0434 0.3704 0.037 Uiso 1 1 calc R . .
C29 C 0.44330(13) -0.0324(2) 0.30435(10) 0.0343(6) Uani 1 1 d . . .
H29 H 0.4577 0.0326 0.2844 0.041 Uiso 1 1 calc R . .
C30 C 0.41678(13) -0.1341(2) 0.28190(10) 0.0345(6) Uani 1 1 d . . .
H30 H 0.4127 -0.1386 0.2467 0.041 Uiso 1 1 calc R . .
C31 C 0.39658(12) -0.2282(2) 0.31119(10) 0.0324(6) Uani 1 1 d . . .
H31 H 0.3788 -0.2979 0.2960 0.039 Uiso 1 1 calc R . .
C32 C 0.40189(12) -0.2222(2) 0.36276(9) 0.0294(6) Uani 1 1 d . . .
H32 H 0.3879 -0.2876 0.3826 0.035 Uiso 1 1 calc R . .
C33 C 0.39652(11) -0.20561(19) 0.47079(9) 0.0260(5) Uani 1 1 d . . .
C34 C 0.32677(12) -0.1931(2) 0.48178(10) 0.0338(6) Uani 1 1 d . . .
H34 H 0.3027 -0.1247 0.4705 0.041 Uiso 1 1 calc R . .
C35 C 0.29132(14) -0.2786(2) 0.50892(11) 0.0413(7) Uani 1 1 d . . .
H35 H 0.2435 -0.2680 0.5161 0.050 Uiso 1 1 calc R . .
C36 C 0.32514(14) -0.3790(2) 0.52548(10) 0.0384(6) Uani 1 1 d . . .
H36 H 0.3013 -0.4368 0.5447 0.046 Uiso 1 1 calc R . .
C37 C 0.39452(14) -0.3937(2) 0.51357(10) 0.0361(6) Uani 1 1 d . . .
H37 H 0.4181 -0.4634 0.5239 0.043 Uiso 1 1 calc R . .
C38 C 0.42982(12) -0.3081(2) 0.48688(9) 0.0300(5) Uani 1 1 d . . .
H38 H 0.4775 -0.3194 0.4794 0.036 Uiso 1 1 calc R . .
C39 C 0.23177(11) 0.8177(2) 0.26002(9) 0.0264(5) Uani 1 1 d . . .
C40 C 0.19498(12) 0.9216(2) 0.33567(10) 0.0332(6) Uani 1 1 d . . .
C41 C 0.17722(17) 0.8735(2) 0.38673(11) 0.0556(9) Uani 1 1 d . . .
H41A H 0.1358 0.8235 0.3844 0.083 Uiso 1 1 calc R . .
H41B H 0.1682 0.9395 0.4096 0.083 Uiso 1 1 calc R . .
H41C H 0.2161 0.8264 0.3993 0.083 Uiso 1 1 calc R . .
C42 C 0.25734(16) 1.0035(2) 0.33951(13) 0.0344(8) Uani 1 1 d . . .
H42A H 0.2964 0.9603 0.3542 0.052 Uiso 1 1 calc R . .
H42B H 0.2457 1.0715 0.3606 0.052 Uiso 1 1 calc R . .
H42C H 0.2702 1.0314 0.3062 0.052 Uiso 1 1 calc R . .
C43 C 0.13338(16) 0.9807(3) 0.31074(17) 0.0564(10) Uani 1 1 d . . .
H43A H 0.1479 1.0146 0.2788 0.085 Uiso 1 1 calc R . .
H43B H 0.1156 1.0438 0.3323 0.085 Uiso 1 1 calc R . .
H43C H 0.0969 0.9218 0.3050 0.085 Uiso 1 1 calc R . .
C44 C 0.26396(11) 0.66521(18) 0.19646(9) 0.0252(5) Uani 1 1 d . . .
C45 C 0.25620(11) 0.54663(18) 0.18338(9) 0.0234(5) Uani 1 1 d . . .
C46 C 0.28899(14) 0.50189(18) 0.13964(12) 0.0245(7) Uani 1 1 d . . .
C47 C 0.28450(13) 0.3818(2) 0.12504(9) 0.0347(6) Uani 1 1 d . . .
H47 H 0.2568 0.3286 0.1438 0.042 Uiso 1 1 calc R . .
C48 C 0.31940(15) 0.3417(2) 0.08442(11) 0.0481(7) Uani 1 1 d . . .
H48 H 0.3163 0.2604 0.0756 0.058 Uiso 1 1 calc R . .
C49 C 0.36001(16) 0.4184(3) 0.05528(12) 0.0505(8) Uani 1 1 d . . .
H49 H 0.3842 0.3886 0.0271 0.061 Uiso 1 1 calc R . .
C50 C 0.36477(14) 0.5345(3) 0.06723(11) 0.0392(7) Uani 1 1 d . . .
H50 H 0.3914 0.5862 0.0469 0.047 Uiso 1 1 calc R . .
C51 C 0.33040(12) 0.5798(2) 0.10972(9) 0.0285(5) Uani 1 1 d . . .
C52 C 0.33582(12) 0.6993(2) 0.12443(9) 0.0322(6) Uani 1 1 d . . .
H52 H 0.3624 0.7523 0.1046 0.039 Uiso 1 1 calc R . .
C53 C 0.30416(12) 0.7409(2) 0.16602(9) 0.0306(6) Uani 1 1 d . . .
H53 H 0.3091 0.8219 0.1748 0.037 Uiso 1 1 calc R . .
C54 C 0.21222(11) 0.4650(2) 0.21463(8) 0.0216(5) Uani 1 1 d . . .
C55 C 0.23667(11) 0.39802(19) 0.25405(8) 0.0233(5) Uani 1 1 d . . .
C56 C 0.18988(12) 0.32300(19) 0.27994(9) 0.0289(5) Uani 1 1 d . . .
H56 H 0.2064 0.2781 0.3074 0.035 Uiso 1 1 calc R . .
C57 C 0.12178(12) 0.31334(19) 0.26659(9) 0.0292(5) Uani 1 1 d . . .
H57 H 0.0921 0.2616 0.2846 0.035 Uiso 1 1 calc R . .
C58 C 0.09516(11) 0.37962(19) 0.22633(9) 0.0272(5) Uani 1 1 d . . .
C59 C 0.02487(12) 0.3722(2) 0.21186(10) 0.0343(6) Uani 1 1 d . . .
H59 H -0.0056 0.3214 0.2296 0.041 Uiso 1 1 calc R . .
C60 C 0.00036(13) 0.4364(2) 0.17301(11) 0.0381(6) Uani 1 1 d . . .
H60 H -0.0470 0.4300 0.1637 0.046 Uiso 1 1 calc R . .
C61 C 0.04417(15) 0.5120(2) 0.14651(13) 0.0363(8) Uani 1 1 d . . .
H61 H 0.0265 0.5569 0.1194 0.044 Uiso 1 1 calc R . .
C62 C 0.11266(14) 0.5216(2) 0.15954(12) 0.0310(6) Uani 1 1 d . . .
H62 H 0.1421 0.5725 0.1409 0.037 Uiso 1 1 calc R . .
C63 C 0.14021(11) 0.4572(2) 0.20006(9) 0.0246(5) Uani 1 1 d . . .
C64 C 0.31357(11) 0.39258(19) 0.26992(9) 0.0254(5) Uani 1 1 d . . .
C65 C 0.32011(11) 0.37711(19) 0.32627(9) 0.0265(5) Uani 1 1 d . . .
C66 C 0.29993(13) 0.4707(2) 0.35695(11) 0.0328(6) Uani 1 1 d . . .
H66 H 0.2810 0.5402 0.3424 0.039 Uiso 1 1 calc R . .
C67 C 0.30696(13) 0.4643(3) 0.40801(10) 0.0353(6) Uani 1 1 d . . .
H67 H 0.2931 0.5291 0.4283 0.042 Uiso 1 1 calc R . .
C68 C 0.33424(12) 0.3633(2) 0.42955(10) 0.0345(6) Uani 1 1 d . . .
H68 H 0.3393 0.3587 0.4647 0.041 Uiso 1 1 calc R . .
C69 C 0.35411(13) 0.2694(2) 0.40015(10) 0.0342(6) Uani 1 1 d . . .
H69 H 0.3724 0.1997 0.4150 0.041 Uiso 1 1 calc R . .
C70 C 0.34730(12) 0.2766(2) 0.34853(9) 0.0288(5) Uani 1 1 d . . .
H70 H 0.3615 0.2118 0.3284 0.035 Uiso 1 1 calc R . .
C71 C 0.35104(12) 0.2956(2) 0.24048(9) 0.0283(5) Uani 1 1 d . . .
C72 C 0.31788(13) 0.1943(2) 0.22287(9) 0.0335(6) Uani 1 1 d . . .
H72 H 0.2700 0.1827 0.2296 0.040 Uiso 1 1 calc R . .
C73 C 0.35396(14) 0.1104(2) 0.19561(10) 0.0398(7) Uani 1 1 d . . .
H73 H 0.3304 0.0422 0.1836 0.048 Uiso 1 1 calc R . .
C74 C 0.42310(15) 0.1245(2) 0.18579(11) 0.0474(8) Uani 1 1 d . . .
H74 H 0.4474 0.0671 0.1667 0.057 Uiso 1 1 calc R . .
C75 C 0.45713(15) 0.2234(2) 0.20404(12) 0.0501(8) Uani 1 1 d . . .
H75 H 0.5053 0.2333 0.1979 0.060 Uiso 1 1 calc R . .
C76 C 0.42153(14) 0.3071(2) 0.23091(10) 0.0399(7) Uani 1 1 d . . .
H76 H 0.4456 0.3744 0.2433 0.048 Uiso 1 1 calc R . .
N1 N 0.52247(10) 0.20961(16) 0.47019(8) 0.0311(5) Uani 1 1 d . . .
H1 H 0.5409 0.1536 0.4516 0.037 Uiso 1 1 calc R . .
N2 N 0.23467(10) 0.70389(16) 0.24146(8) 0.0291(5) Uani 1 1 d . . .
H2 H 0.2158 0.6486 0.2602 0.035 Uiso 1 1 calc R . .
O1 O 0.51884(9) 0.41254(14) 0.47550(6) 0.0352(4) Uani 1 1 d . . .
O2 O 0.54085(8) 0.31599(13) 0.40277(6) 0.0310(4) Uani 1 1 d . . .
O3 O 0.39940(10) 0.00448(12) 0.45085(9) 0.0289(5) Uani 1 1 d . . .
H3 H 0.3918 0.0122 0.4815 0.043 Uiso 1 1 calc R . .
O4 O 0.24410(9) 0.90622(13) 0.23662(6) 0.0343(4) Uani 1 1 d . . .
O5 O 0.21308(8) 0.81173(13) 0.30792(6) 0.0307(4) Uani 1 1 d . . .
O6 O 0.34818(10) 0.50398(13) 0.26145(9) 0.0298(5) Uani 1 1 d . . .
H6 H 0.3436 0.5237 0.2315 0.045 Uiso 1 1 calc R . .

loop_
_atom_site_aniso_label
_atom_site_aniso_U_11
_atom_site_aniso_U_22
_atom_site_aniso_U_33
_atom_site_aniso_U_23
_atom_site_aniso_U_13
_atom_site_aniso_U_12
C1 0.0265(12) 0.0241(12) 0.0284(14) 0.0027(11) -0.0013(10) -0.0008(10)
C2 0.0345(14) 0.0255(12) 0.0363(15) 0.0112(11) 0.0037(12) 0.0012(10)
C3 0.070(2) 0.0387(16) 0.0426(18) 0.0140(14) 0.0210(15) 0.0152(14)
C4 0.0439(19) 0.0282(16) 0.040(2) 0.0059(11) 0.0004(16) 0.0068(11)
C5 0.0330(17) 0.0566(19) 0.066(3) 0.0248(17) -0.0039(16) -0.0122(13)
C6 0.0290(13) 0.0253(12) 0.0243(13) -0.0022(10) 0.0017(9) -0.0014(10)
C7 0.0220(12) 0.0231(12) 0.0253(13) 0.0000(10) -0.0015(9) -0.0024(10)
C8 0.0279(15) 0.0294(15) 0.0205(18) 0.0012(10) -0.0039(12) -0.0033(10)
C9 0.0349(14) 0.0313(13) 0.0285(14) 0.0017(11) -0.0034(11) -0.0034(11)
C10 0.0428(15) 0.0383(15) 0.0329(15) 0.0098(12) -0.0040(12) -0.0111(12)
C11 0.0427(16) 0.0582(19) 0.0343(17) 0.0082(14) 0.0078(13) -0.0100(14)
C12 0.0408(16) 0.055(2) 0.0288(17) 0.0033(15) 0.0068(12) 0.0017(14)
C13 0.0299(14) 0.0388(15) 0.0229(13) -0.0029(12) 0.0004(10) 0.0008(11)
C14 0.0382(15) 0.0333(14) 0.0339(16) -0.0092(12) 0.0059(11) 0.0056(11)
C15 0.0402(15) 0.0246(12) 0.0339(15) -0.0024(11) 0.0021(11) 0.0036(11)
C16 0.0287(13) 0.0192(11) 0.0254(14) 0.0038(11) 0.0043(10) 0.0005(11)
C17 0.0273(12) 0.0202(11) 0.0251(13) 0.0031(10) 0.0001(9) 0.0019(9)
C18 0.0334(14) 0.0237(12) 0.0268(13) -0.0035(10) -0.0004(11) 0.0019(10)
C19 0.0342(14) 0.0257(12) 0.0278(14) 0.0017(11) 0.0027(10) 0.0044(10)
C20 0.0277(13) 0.0238(12) 0.0273(13) 0.0054(10) 0.0009(10) -0.0006(9)
C21 0.0286(13) 0.0332(14) 0.0363(15) 0.0063(12) 0.0053(11) 0.0030(11)
C22 0.0241(13) 0.0426(15) 0.0426(16) 0.0062(13) -0.0017(11) -0.0037(12)
C23 0.0332(17) 0.0399(16) 0.035(2) -0.0028(12) -0.0053(14) -0.0071(12)
C24 0.0321(16) 0.0313(13) 0.0330(17) -0.0003(13) 0.0007(12) -0.0021(12)
C25 0.0280(12) 0.0199(12) 0.0259(14) 0.0053(10) 0.0009(10) -0.0054(10)
C26 0.0258(12) 0.0201(11) 0.0276(14) -0.0026(10) -0.0019(9) 0.0029(9)
C27 0.0245(12) 0.0269(12) 0.0254(13) -0.0010(10) -0.0019(9) 0.0037(10)
C28 0.0273(14) 0.0323(13) 0.0317(17) -0.0010(13) -0.0033(11) -0.0036(12)
C29 0.0329(15) 0.0393(14) 0.0308(17) 0.0070(14) 0.0006(11) 0.0013(13)
C30 0.0337(14) 0.0451(15) 0.0246(14) -0.0031(12) -0.0014(10) 0.0068(12)
C31 0.0312(14) 0.0318(13) 0.0342(15) -0.0075(12) -0.0059(11) 0.0025(10)
C32 0.0292(13) 0.0252(13) 0.0338(15) 0.0007(11) -0.0018(10) 0.0019(10)
C33 0.0290(13) 0.0259(12) 0.0229(13) -0.0031(10) -0.0005(10) 0.0007(10)
C34 0.0339(14) 0.0310(13) 0.0365(16) 0.0001(12) 0.0015(11) 0.0025(11)
C35 0.0378(15) 0.0416(15) 0.0443(17) -0.0034(13) 0.0129(12) -0.0008(13)
C36 0.0507(17) 0.0341(15) 0.0304(15) -0.0004(12) 0.0087(12) -0.0088(13)
C37 0.0501(17) 0.0269(13) 0.0314(15) 0.0008(12) -0.0022(12) -0.0003(12)
C38 0.0340(14) 0.0268(12) 0.0292(14) -0.0003(11) -0.0013(10) -0.0010(11)
C39 0.0256(13) 0.0232(12) 0.0303(14) 0.0008(11) -0.0024(10) -0.0011(9)
C40 0.0328(14) 0.0267(12) 0.0401(15) -0.0114(12) 0.0074(11) -0.0019(10)
C41 0.078(2) 0.0434(16) 0.0449(19) -0.0202(14) 0.0266(16) -0.0207(15)
C42 0.0312(17) 0.0315(16) 0.040(2) -0.0094(11) 0.0024(14) -0.0059(10)
C43 0.0362(19) 0.0509(18) 0.082(3) -0.0251(19) -0.0040(18) 0.0090(14)
C44 0.0255(12) 0.0256(11) 0.0246(13) -0.0002(10) -0.0010(9) -0.0023(10)
C45 0.0247(12) 0.0209(12) 0.0245(13) 0.0034(10) -0.0026(10) -0.0032(10)
C46 0.0234(14) 0.0285(15) 0.0216(17) 0.0012(9) -0.0019(12) -0.0009(9)
C47 0.0464(16) 0.0327(14) 0.0249(14) -0.0038(11) 0.0033(11) -0.0073(12)
C48 0.069(2) 0.0402(16) 0.0350(17) -0.0124(13) 0.0098(14) -0.0050(14)
C49 0.060(2) 0.0580(19) 0.0339(18) -0.0129(15) 0.0168(14) -0.0019(15)
C50 0.0405(16) 0.0480(17) 0.0292(17) 0.0037(14) 0.0077(12) -0.0035(14)
C51 0.0276(13) 0.0335(13) 0.0245(13) 0.0033(11) -0.0021(10) 0.0002(10)
C52 0.0331(14) 0.0332(13) 0.0303(14) 0.0090(11) 0.0027(11) -0.0050(10)
C53 0.0351(14) 0.0229(12) 0.0338(15) 0.0031(11) 0.0019(10) -0.0032(10)
C54 0.0251(12) 0.0214(11) 0.0181(13) -0.0030(11) -0.0004(9) -0.0010(10)
C55 0.0267(13) 0.0213(11) 0.0218(13) -0.0036(9) 0.0018(9) -0.0024(9)
C56 0.0363(14) 0.0267(12) 0.0237(13) 0.0038(10) -0.0006(10) -0.0016(10)
C57 0.0298(13) 0.0256(12) 0.0321(14) 0.0030(11) 0.0037(10) -0.0090(10)
C58 0.0286(13) 0.0252(12) 0.0277(14) -0.0050(10) 0.0017(10) -0.0031(10)
C59 0.0269(13) 0.0354(14) 0.0405(16) -0.0018(12) 0.0034(11) -0.0058(11)
C60 0.0267(13) 0.0444(16) 0.0433(17) -0.0065(13) -0.0043(12) 0.0006(12)
C61 0.0355(17) 0.0382(16) 0.035(2) -0.0036(12) -0.0071(14) 0.0042(11)
C62 0.0336(15) 0.0272(12) 0.0323(17) 0.0036(12) -0.0002(12) 0.0002(11)
C63 0.0284(12) 0.0214(12) 0.0240(13) -0.0041(10) 0.0011(10) -0.0042(11)
C64 0.0281(13) 0.0218(11) 0.0262(14) 0.0005(10) 0.0000(10) -0.0041(9)
C65 0.0240(12) 0.0275(13) 0.0281(14) -0.0003(11) -0.0023(10) -0.0027(10)
C66 0.0320(15) 0.0328(13) 0.0337(17) -0.0035(14) -0.0031(11) 0.0047(12)
C67 0.0316(15) 0.0422(15) 0.0323(17) -0.0062(14) -0.0005(11) 0.0037(13)
C68 0.0365(15) 0.0407(15) 0.0262(14) 0.0031(12) -0.0048(11) -0.0058(12)
C69 0.0362(15) 0.0311(14) 0.0352(16) 0.0088(12) -0.0028(11) -0.0019(11)
C70 0.0328(13) 0.0236(12) 0.0299(14) 0.0007(11) -0.0008(10) -0.0044(10)
C71 0.0326(14) 0.0286(13) 0.0239(13) 0.0034(10) 0.0028(10) -0.0025(10)
C72 0.0398(15) 0.0287(13) 0.0320(15) 0.0002(11) 0.0030(11) -0.0038(11)
C73 0.0575(19) 0.0288(14) 0.0332(16) -0.0018(12) 0.0082(12) -0.0029(12)
C74 0.064(2) 0.0345(15) 0.0440(18) -0.0037(13) 0.0228(14) 0.0037(14)
C75 0.0462(17) 0.0459(17) 0.058(2) -0.0042(15) 0.0237(15) 0.0000(14)
C76 0.0421(16) 0.0349(15) 0.0425(17) -0.0038(13) 0.0117(12) -0.0059(12)
N1 0.0433(12) 0.0200(10) 0.0300(12) 0.0003(9) 0.0085(9) 0.0046(9)
N2 0.0368(12) 0.0221(10) 0.0284(12) -0.0006(9) 0.0077(9) -0.0051(8)
O1 0.0483(11) 0.0246(9) 0.0327(10) -0.0030(8) 0.0003(8) -0.0037(8)
O2 0.0394(10) 0.0239(9) 0.0298(10) 0.0033(7) 0.0072(7) 0.0008(7)
O3 0.0340(11) 0.0241(10) 0.0287(13) -0.0009(7) -0.0027(9) 0.0062(6)
O4 0.0446(10) 0.0228(8) 0.0356(10) 0.0018(8) -0.0035(8) -0.0007(7)
O5 0.0376(9) 0.0223(8) 0.0324(10) -0.0061(8) 0.0081(7) -0.0028(7)
O6 0.0316(11) 0.0243(11) 0.0334(14) 0.0033(7) -0.0017(10) -0.0068(7)

loop_
_atom_type_symbol
_atom_type_description
_atom_type_scat_dispersion_real
_atom_type_scat_dispersion_imag
_atom_type_scat_source
C C 0.0033 0.0016 'International Tables Vol C Tables 4.2.6.8 and 6.1.1.4'
H H 0.0000 0.0000 'International Tables Vol C Tables 4.2.6.8 and 6.1.1.4'
N N 0.0061 0.0033 'International Tables Vol C Tables 4.2.6.8 and 6.1.1.4'
O O 0.0106 0.0060 'International Tables Vol C Tables 4.2.6.8 and 6.1.1.4'

loop_
_geom_angle_atom_site_label_1
_geom_angle_atom_site_label_2
_geom_angle_atom_site_label_3
_geom_angle
_geom_angle_site_symmetry_1
_geom_angle_site_symmetry_3
_geom_angle_publ_flag
O1 C1 O2 126.3(2) . . ?
O1 C1 N1 125.5(2) . . ?
O2 C1 N1 108.2(2) . . ?
O2 C2 C4 110.1(2) . . ?
O2 C2 C3 102.00(19) . . ?
C4 C2 C3 110.8(2) . . ?
O2 C2 C5 108.8(2) . . ?
C4 C2 C5 112.6(2) . . ?
C3 C2 C5 111.9(2) . . ?
C2 C3 H3A 109.5 . . ?
C2 C3 H3B 109.5 . . ?
H3A C3 H3B 109.5 . . ?
C2 C3 H3C 109.5 . . ?
H3A C3 H3C 109.5 . . ?
H3B C3 H3C 109.5 . . ?
C2 C4 H4A 109.5 . . ?
C2 C4 H4B 109.5 . . ?
H4A C4 H4B 109.5 . . ?
C2 C4 H4C 109.5 . . ?
H4A C4 H4C 109.5 . . ?
H4B C4 H4C 109.5 . . ?
C2 C5 H5A 109.5 . . ?
C2 C5 H5B 109.5 . . ?
H5A C5 H5B 109.5 . . ?
C2 C5 H5C 109.5 . . ?
H5A C5 H5C 109.5 . . ?
H5B C5 H5C 109.5 . . ?
C7 C6 N1 118.1(2) . . ?
C7 C6 C15 120.6(2) . . ?
N1 C6 C15 121.2(2) . . ?
C6 C7 C8 119.2(2) . . ?
C6 C7 C16 120.6(2) . . ?
C8 C7 C16 120.2(2) . . ?
C13 C8 C7 119.6(2) . . ?
C13 C8 C9 118.2(3) . . ?
C7 C8 C9 122.1(2) . . ?
C10 C9 C8 120.7(3) . . ?
C10 C9 H9 119.6 . . ?
C8 C9 H9 119.6 . . ?
C9 C10 C11 121.1(2) . . ?
C9 C10 H10 119.5 . . ?
C11 C10 H10 119.5 . . ?
C12 C11 C10 120.1(3) . . ?
C12 C11 H11 120.0 . . ?
C10 C11 H11 120.0 . . ?
C11 C12 C13 120.8(3) . . ?
C11 C12 H12 119.6 . . ?
C13 C12 H12 119.6 . . ?
C14 C13 C12 122.2(2) . . ?
C14 C13 C8 118.8(2) . . ?
C12 C13 C8 119.0(2) . . ?
C15 C14 C13 121.5(2) . . ?
C15 C14 H14 119.3 . . ?
C13 C14 H14 119.3 . . ?
C14 C15 C6 120.2(2) . . ?
C14 C15 H15 119.9 . . ?
C6 C15 H15 119.9 . . ?
C17 C16 C25 119.8(2) . . ?
C17 C16 C7 124.4(2) . . ?
C25 C16 C7 115.8(2) . . ?
C16 C17 C18 118.4(2) . . ?
C16 C17 C26 125.0(2) . . ?
C18 C17 C26 116.5(2) . . ?
C19 C18 C17 122.4(2) . . ?
C19 C18 H18 118.8 . . ?
C17 C18 H18 118.8 . . ?
C18 C19 C20 120.7(2) . . ?
C18 C19 H19 119.7 . . ?
C20 C19 H19 119.7 . . ?
C19 C20 C21 122.2(2) . . ?
C19 C20 C25 118.1(2) . . ?
C21 C20 C25 119.7(2) . . ?
C22 C21 C20 120.9(2) . . ?
C22 C21 H21 119.5 . . ?
C20 C21 H21 119.5 . . ?
C21 C22 C23 120.2(2) . . ?
C21 C22 H22 119.9 . . ?
C23 C22 H22 119.9 . . ?
C24 C23 C22 120.5(3) . . ?
C24 C23 H23 119.8 . . ?
C22 C23 H23 119.8 . . ?
C23 C24 C25 121.4(3) . . ?
C23 C24 H24 119.3 . . ?
C25 C24 H24 119.3 . . ?
C20 C25 C24 117.4(2) . . ?
C20 C25 C16 120.5(2) . . ?
C24 C25 C16 122.1(2) . . ?
O3 C26 C27 102.71(19) . . ?
O3 C26 C33 109.53(18) . . ?
C27 C26 C33 112.54(18) . . ?
O3 C26 C17 111.41(18) . . ?
C27 C26 C17 110.18(18) . . ?
C33 C26 C17 110.27(18) . . ?
C32 C27 C28 118.8(2) . . ?
C32 C27 C26 123.1(2) . . ?
C28 C27 C26 118.0(2) . . ?
C29 C28 C27 121.0(3) . . ?
C29 C28 H28 119.5 . . ?
C27 C28 H28 119.5 . . ?
C28 C29 C30 120.0(3) . . ?
C28 C29 H29 120.0 . . ?
C30 C29 H29 120.0 . . ?
C31 C30 C29 119.5(2) . . ?
C31 C30 H30 120.2 . . ?
C29 C30 H30 120.2 . . ?
C30 C31 C32 120.6(2) . . ?
C30 C31 H31 119.7 . . ?
C32 C31 H31 119.7 . . ?
C31 C32 C27 120.0(2) . . ?
C31 C32 H32 120.0 . . ?
C27 C32 H32 120.0 . . ?
C34 C33 C38 117.9(2) . . ?
C34 C33 C26 119.1(2) . . ?
C38 C33 C26 123.1(2) . . ?
C33 C34 C35 121.3(2) . . ?
C33 C34 H34 119.4 . . ?
C35 C34 H34 119.4 . . ?
C36 C35 C34 120.4(3) . . ?
C36 C35 H35 119.8 . . ?
C34 C35 H35 119.8 . . ?
C35 C36 C37 118.7(2) . . ?
C35 C36 H36 120.6 . . ?
C37 C36 H36 120.6 . . ?
C38 C37 C36 120.8(2) . . ?
C38 C37 H37 119.6 . . ?
C36 C37 H37 119.6 . . ?
C37 C38 C33 120.9(2) . . ?
C37 C38 H38 119.5 . . ?
C33 C38 H38 119.5 . . ?
O4 C39 O5 126.6(2) . . ?
O4 C39 N2 125.2(2) . . ?
O5 C39 N2 108.1(2) . . ?
O5 C40 C41 101.94(19) . . ?
O5 C40 C43 109.2(2) . . ?
C41 C40 C43 112.3(3) . . ?
O5 C40 C42 110.77(19) . . ?
C41 C40 C42 109.6(2) . . ?
C43 C40 C42 112.5(2) . . ?
C40 C41 H41A 109.5 . . ?
C40 C41 H41B 109.5 . . ?
H41A C41 H41B 109.5 . . ?
C40 C41 H41C 109.5 . . ?
H41A C41 H41C 109.5 . . ?
H41B C41 H41C 109.5 . . ?
C40 C42 H42A 109.5 . . ?
C40 C42 H42B 109.5 . . ?
H42A C42 H42B 109.5 . . ?
C40 C42 H42C 109.5 . . ?
H42A C42 H42C 109.5 . . ?
H42B C42 H42C 109.5 . . ?
C40 C43 H43A 109.5 . . ?
C40 C43 H43B 109.5 . . ?
H43A C43 H43B 109.5 . . ?
C40 C43 H43C 109.5 . . ?
H43A C43 H43C 109.5 . . ?
H43B C43 H43C 109.5 . . ?
C45 C44 N2 118.2(2) . . ?
C45 C44 C53 119.6(2) . . ?
N2 C44 C53 122.0(2) . . ?
C44 C45 C46 120.0(2) . . ?
C44 C45 C54 120.5(2) . . ?
C46 C45 C54 119.42(18) . . ?
C47 C46 C45 122.7(2) . . ?
C47 C46 C51 117.8(3) . . ?
C45 C46 C51 119.41(19) . . ?
C48 C47 C46 120.8(3) . . ?
C48 C47 H47 119.6 . . ?
C46 C47 H47 119.6 . . ?
C47 C48 C49 121.2(3) . . ?
C47 C48 H48 119.4 . . ?
C49 C48 H48 119.4 . . ?
C50 C49 C48 120.2(3) . . ?
C50 C49 H49 119.9 . . ?
C48 C49 H49 119.9 . . ?
C49 C50 C51 120.6(3) . . ?
C49 C50 H50 119.7 . . ?
C51 C50 H50 119.7 . . ?
C52 C51 C50 122.5(2) . . ?
C52 C51 C46 118.1(2) . . ?
C50 C51 C46 119.4(2) . . ?
C53 C52 C51 121.9(2) . . ?
C53 C52 H52 119.1 . . ?
C51 C52 H52 119.1 . . ?
C52 C53 C44 120.9(2) . . ?
C52 C53 H53 119.5 . . ?
C44 C53 H53 119.5 . . ?
C55 C54 C63 120.1(2) . . ?
C55 C54 C45 124.6(2) . . ?
C63 C54 C45 115.3(2) . . ?
C54 C55 C56 118.9(2) . . ?
C54 C55 C64 124.1(2) . . ?
C56 C55 C64 116.9(2) . . ?
C57 C56 C55 122.1(2) . . ?
C57 C56 H56 119.0 . . ?
C55 C56 H56 119.0 . . ?
C56 C57 C58 120.6(2) . . ?
C56 C57 H57 119.7 . . ?
C58 C57 H57 119.7 . . ?
C57 C58 C59 121.9(2) . . ?
C57 C58 C63 118.9(2) . . ?
C59 C58 C63 119.2(2) . . ?
C60 C59 C58 120.9(2) . . ?
C60 C59 H59 119.5 . . ?
C58 C59 H59 119.5 . . ?
C59 C60 C61 120.5(2) . . ?
C59 C60 H60 119.7 . . ?
C61 C60 H60 119.7 . . ?
C62 C61 C60 120.1(3) . . ?
C62 C61 H61 119.9 . . ?
C60 C61 H61 119.9 . . ?
C61 C62 C63 121.2(3) . . ?
C61 C62 H62 119.4 . . ?
C63 C62 H62 119.4 . . ?
C62 C63 C58 118.0(2) . . ?
C62 C63 C54 122.6(2) . . ?
C58 C63 C54 119.4(2) . . ?
O6 C64 C65 102.56(18) . . ?
O6 C64 C71 108.89(19) . . ?
C65 C64 C71 112.95(19) . . ?
O6 C64 C55 111.51(18) . . ?
C65 C64 C55 110.89(18) . . ?
C71 C64 C55 109.85(18) . . ?
C70 C65 C66 118.1(2) . . ?
C70 C65 C64 123.5(2) . . ?
C66 C65 C64 118.3(2) . . ?
C67 C66 C65 121.3(3) . . ?
C67 C66 H66 119.3 . . ?
C65 C66 H66 119.3 . . ?
C66 C67 C68 119.7(3) . . ?
C66 C67 H67 120.1 . . ?
C68 C67 H67 120.1 . . ?
C69 C68 C67 120.1(2) . . ?
C69 C68 H68 119.9 . . ?
C67 C68 H68 119.9 . . ?
C68 C69 C70 119.9(2) . . ?
C68 C69 H69 120.1 . . ?
C70 C69 H69 120.1 . . ?
C65 C70 C69 120.8(2) . . ?
C65 C70 H70 119.6 . . ?
C69 C70 H70 119.6 . . ?
C76 C71 C72 117.6(2) . . ?
C76 C71 C64 119.3(2) . . ?
C72 C71 C64 123.0(2) . . ?
C73 C72 C71 120.7(2) . . ?
C73 C72 H72 119.7 . . ?
C71 C72 H72 119.7 . . ?
C74 C73 C72 120.8(2) . . ?
C74 C73 H73 119.6 . . ?
C72 C73 H73 119.6 . . ?
C73 C74 C75 119.2(2) . . ?
C73 C74 H74 120.4 . . ?
C75 C74 H74 120.4 . . ?
C76 C75 C74 120.2(3) . . ?
C76 C75 H75 119.9 . . ?
C74 C75 H75 119.9 . . ?
C75 C76 C71 121.5(3) . . ?
C75 C76 H76 119.3 . . ?
C71 C76 H76 119.3 . . ?
C1 N1 C6 127.8(2) . . ?
C1 N1 H1 116.1 . . ?
C6 N1 H1 116.1 . . ?
C39 N2 C44 128.11(19) . . ?
C39 N2 H2 115.9 . . ?
C44 N2 H2 115.9 . . ?
C1 O2 C2 120.57(18) . . ?
C26 O3 H3 109.5 . . ?
C39 O5 C40 120.17(19) . . ?
C64 O6 H6 109.5 . . ?

loop_
_geom_bond_atom_site_label_1
_geom_bond_atom_site_label_2
_geom_bond_distance
_geom_bond_site_symmetry_2
_geom_bond_publ_flag
C1 O1 1.208(3) . ?
C1 O2 1.341(3) . ?
C1 N1 1.374(3) . ?
C2 O2 1.488(3) . ?
C2 C4 1.500(4) . ?
C2 C3 1.511(4) . ?
C2 C5 1.513(4) . ?
C3 H3A 0.9800 . ?
C3 H3B 0.9800 . ?
C3 H3C 0.9800 . ?
C4 H4A 0.9800 . ?
C4 H4B 0.9800 . ?
C4 H4C 0.9800 . ?
C5 H5A 0.9800 . ?
C5 H5B 0.9800 . ?
C5 H5C 0.9800 . ?
C6 C7 1.386(3) . ?
C6 N1 1.411(3) . ?
C6 C15 1.414(3) . ?
C7 C8 1.423(4) . ?
C7 C16 1.513(3) . ?
C8 C13 1.423(4) . ?
C8 C9 1.423(3) . ?
C9 C10 1.357(3) . ?
C9 H9 0.9500 . ?
C10 C11 1.399(4) . ?
C10 H10 0.9500 . ?
C11 C12 1.364(4) . ?
C11 H11 0.9500 . ?
C12 C13 1.419(4) . ?
C12 H12 0.9500 . ?
C13 C14 1.402(3) . ?
C14 C15 1.359(4) . ?
C14 H14 0.9500 . ?
C15 H15 0.9500 . ?
C16 C17 1.385(3) . ?
C16 C25 1.434(3) . ?
C17 C18 1.434(3) . ?
C17 C26 1.545(3) . ?
C18 C19 1.356(3) . ?
C18 H18 0.9500 . ?
C19 C20 1.415(3) . ?
C19 H19 0.9500 . ?
C20 C21 1.419(3) . ?
C20 C25 1.424(3) . ?
C21 C22 1.356(4) . ?
C21 H21 0.9500 . ?
C22 C23 1.407(4) . ?
C22 H22 0.9500 . ?
C23 C24 1.367(4) . ?
C23 H23 0.9500 . ?
C24 C25 1.424(4) . ?
C24 H24 0.9500 . ?
C26 O3 1.433(3) . ?
C26 C27 1.533(3) . ?
C26 C33 1.543(3) . ?
C27 C32 1.392(3) . ?
C27 C28 1.393(3) . ?
C28 C29 1.374(4) . ?
C28 H28 0.9500 . ?
C29 C30 1.395(4) . ?
C29 H29 0.9500 . ?
C30 C31 1.377(3) . ?
C30 H30 0.9500 . ?
C31 C32 1.389(3) . ?
C31 H31 0.9500 . ?
C32 H32 0.9500 . ?
C33 C34 1.385(3) . ?
C33 C38 1.392(3) . ?
C34 C35 1.389(3) . ?
C34 H34 0.9500 . ?
C35 C36 1.381(4) . ?
C35 H35 0.9500 . ?
C36 C37 1.386(4) . ?
C36 H36 0.9500 . ?
C37 C38 1.382(3) . ?
C37 H37 0.9500 . ?
C38 H38 0.9500 . ?
C39 O4 1.204(3) . ?
C39 O5 1.337(3) . ?
C39 N2 1.379(3) . ?
C40 O5 1.489(3) . ?
C40 C41 1.513(4) . ?
C40 C43 1.518(4) . ?
C40 C42 1.521(3) . ?
C41 H41A 0.9800 . ?
C41 H41B 0.9800 . ?
C41 H41C 0.9800 . ?
C42 H42A 0.9800 . ?
C42 H42B 0.9800 . ?
C42 H42C 0.9800 . ?
C43 H43A 0.9800 . ?
C43 H43B 0.9800 . ?
C43 H43C 0.9800 . ?
C44 C45 1.392(3) . ?
C44 N2 1.403(3) . ?
C44 C53 1.413(3) . ?
C45 C46 1.426(4) . ?
C45 C54 1.508(3) . ?
C46 C47 1.413(3) . ?
C46 C51 1.434(4) . ?
C47 C48 1.359(4) . ?
C47 H47 0.9500 . ?
C48 C49 1.405(4) . ?
C48 H48 0.9500 . ?
C49 C50 1.353(4) . ?
C49 H49 0.9500 . ?
C50 C51 1.414(4) . ?
C50 H50 0.9500 . ?
C51 C52 1.410(3) . ?
C52 C53 1.356(3) . ?
C52 H52 0.9500 . ?
C53 H53 0.9500 . ?
C54 C55 1.383(3) . ?
C54 C63 1.446(3) . ?
C55 C56 1.419(3) . ?
C55 C64 1.545(3) . ?
C56 C57 1.366(3) . ?
C56 H56 0.9500 . ?
C57 C58 1.411(3) . ?
C57 H57 0.9500 . ?
C58 C59 1.413(3) . ?
C58 C63 1.421(3) . ?
C59 C60 1.355(4) . ?
C59 H59 0.9500 . ?
C60 C61 1.396(4) . ?
C60 H60 0.9500 . ?
C61 C62 1.371(4) . ?
C61 H61 0.9500 . ?
C62 C63 1.412(4) . ?
C62 H62 0.9500 . ?
C64 O6 1.442(3) . ?
C64 C65 1.527(3) . ?
C64 C71 1.532(3) . ?
C65 C70 1.385(3) . ?
C65 C66 1.395(3) . ?
C66 C67 1.379(4) . ?
C66 H66 0.9500 . ?
C67 C68 1.383(4) . ?
C67 H67 0.9500 . ?
C68 C69 1.376(3) . ?
C68 H68 0.9500 . ?
C69 C70 1.394(3) . ?
C69 H69 0.9500 . ?
C70 H70 0.9500 . ?
C71 C76 1.390(3) . ?
C71 C72 1.392(3) . ?
C72 C73 1.385(3) . ?
C72 H72 0.9500 . ?
C73 C74 1.369(4) . ?
C73 H73 0.9500 . ?
C74 C75 1.385(4) . ?
C74 H74 0.9500 . ?
C75 C76 1.373(4) . ?
C75 H75 0.9500 . ?
C76 H76 0.9500 . ?
N1 H1 0.8800 . ?
N2 H2 0.8800 . ?
O3 H3 0.8400 . ?
O6 H6 0.8400 . ?
